data_4340051
loop_
_publ_author_name
'Guan, Hong-Yu'
'Wang, Zhen'
'Famulari, Antonino'
'Wang, Xu'
'Guo, Fang'
'Mart\'i-Rujas, Javier'

_publ_section_title
;
 Synthesis of Chelating Complexes through Solid-State Dehydrochlorination
 Reactions via Second-Sphere-Coordination Interaction with Metal
 Chlorides: A Combined Experimental-Molecular Modeling Study.
;
_journal_issue 14
_journal_name_full 'Inorganic chemistry'
_journal_page_first 7438
_journal_page_last 7445
_journal_paper_doi 10.1021/ic5007583
_journal_volume 53
_journal_year 2014
_chemical_formula_sum 'C34 H30 Cl4 N2 O2 Zn'
_chemical_formula_weight 705.76
_chemical_name_systematic
; 
 ? 
;
_space_group_IT_number 15
_symmetry_cell_setting monoclinic
_symmetry_space_group_name_Hall '-C 2yc'
_symmetry_space_group_name_H-M 'C 1 2/c 1'
_atom_sites_solution_hydrogens geom
_atom_sites_solution_primary direct
_atom_sites_solution_secondary difmap
_audit_creation_method SHELXL-97
_cell_angle_alpha 90.00
_cell_angle_beta 97.652(17)
_cell_angle_gamma 90.00
_cell_formula_units_Z 4
_cell_length_a 10.976(18)
_cell_length_b 16.39(3)
_cell_length_c 19.97(4)
_cell_measurement_temperature 296(2)
_cell_volume 3561(11)
_computing_structure_refinement 'SHELXL-97 (Sheldrick, 1997)'
_computing_structure_solution 'SHELXS-97 (Sheldrick, 1990)'
_diffrn_ambient_temperature 296(2)
_diffrn_measured_fraction_theta_full 0.973
_diffrn_measured_fraction_theta_max 0.973
_diffrn_radiation_monochromator graphite
_diffrn_radiation_source 'fine-focus sealed tube'
_diffrn_radiation_type MoK\a
_diffrn_radiation_wavelength 0.71073
_diffrn_reflns_av_R_equivalents 0.0296
_diffrn_reflns_av_sigmaI/netI 0.0380
_diffrn_reflns_limit_h_max 12
_diffrn_reflns_limit_h_min -13
_diffrn_reflns_limit_k_max 19
_diffrn_reflns_limit_k_min -14
_diffrn_reflns_limit_l_max 16
_diffrn_reflns_limit_l_min -23
_diffrn_reflns_number 7041
_diffrn_reflns_theta_full 25.00
_diffrn_reflns_theta_max 25.00
_diffrn_reflns_theta_min 2.06
_exptl_absorpt_coefficient_mu 1.021
_exptl_crystal_density_diffrn 1.317
_exptl_crystal_density_method 'not measured'
_exptl_crystal_F_000 1448
_exptl_crystal_size_max 0.28
_exptl_crystal_size_mid 0.24
_exptl_crystal_size_min 0.16
_refine_diff_density_max 0.757
_refine_diff_density_min -0.694
_refine_diff_density_rms 0.107
_refine_ls_extinction_method none
_refine_ls_goodness_of_fit_ref 1.111
_refine_ls_hydrogen_treatment mixed
_refine_ls_matrix_type full
_refine_ls_number_parameters 219
_refine_ls_number_reflns 3048
_refine_ls_number_restraints 136
_refine_ls_restrained_S_all 1.189
_refine_ls_R_factor_all 0.0791
_refine_ls_R_factor_gt 0.0630
_refine_ls_shift/su_max 0.000
_refine_ls_shift/su_mean 0.000
_refine_ls_structure_factor_coef Fsqd
_refine_ls_weighting_details 'calc w=1/[\s^2^(Fo^2^)+(0.1448P)^2^+1.3010P] where P=(Fo^2^+2Fc^2^)/3'
_refine_ls_weighting_scheme calc
_refine_ls_wR_factor_gt 0.2023
_refine_ls_wR_factor_ref 0.2189
_reflns_number_gt 2330
_reflns_number_total 3048
_reflns_threshold_expression >2sigma(I)
_cod_data_source_file ic5007583_si_006.cif
_cod_data_source_block 4
_cod_depositor_comments
;
The following automatic conversions were performed:

'_symmetry_cell_setting' value 'Monoclinic' changed to 'monoclinic'
according to
/usr/data/users/saulius/crontab/automatic-downloads/rss-feeds/ACS/lib/dictionaries/cif_core.dic
dictionary named 'cif_core.dic' version 2.4.2 from 2011-04-26.

Automatic conversion script
Id: cif_fix_values 2281 2013-09-26 08:29:07Z andrius 

 Adding full bibliography for 4340051--4340056.cif.

2021-08-30
Z value and formula fixed to values more according to usual
chemical conventions.                 miguel
;
_cod_original_formula_sum 'C22.67 H20 Cl2.67 N1.33 O1.33 Zn0.67'
_cod_original_formula_weight 470.51
_cod_original_formula_units_Z 6
_cod_original_cell_volume 3560(11)
_cod_original_sg_symbol_H-M C2/c
_cod_database_code 4340051

loop_
_symmetry_equiv_pos_as_xyz
'x, y, z'
'-x, y, -z+1/2'
'x+1/2, y+1/2, z'
'-x+1/2, y+1/2, -z+1/2'
'-x, -y, -z'
'x, -y, z-1/2'
'-x+1/2, -y+1/2, -z'
'x+1/2, -y+1/2, z-1/2'

loop_
_atom_site_label
_atom_site_type_symbol
_atom_site_fract_x
_atom_site_fract_y
_atom_site_fract_z
_atom_site_U_iso_or_equiv
_atom_site_adp_type
_atom_site_occupancy
_atom_site_symmetry_multiplicity
_atom_site_calc_flag
_atom_site_refinement_flags
Zn1 Zn 0.5000 0.00280(4) 0.2500 0.0555(4) Uani 1 2 d SU
Cl1 Cl 0.46031(14) 0.08397(8) 0.32788(7) 0.0663(5) Uani 1 1 d U
Cl2 Cl 0.68170(13) -0.07341(8) 0.30751(8) 0.0713(5) Uani 1 1 d U
N1 N 0.7585(3) -0.1999(2) 0.17158(17) 0.0384(8) Uani 1 1 d U
C1 C 0.8795(4) -0.1506(3) 0.2146(2) 0.0399(10) Uani 1 1 d U
C2 C 1.0000 -0.2028(4) 0.2500 0.0448(15) Uani 1 2 d SU
H2 H 0.980(4) -0.234(3) 0.277(2) 0.042(13) Uiso 1 1 d .
C3 C 0.7180(5) -0.2565(3) 0.2168(2) 0.0489(11) Uani 1 1 d U
H3A H 0.7013 -0.2285 0.2574 0.059 Uiso 1 1 calc R
H3B H 0.7819 -0.2966 0.2295 0.059 Uiso 1 1 calc R
C4 C 0.5867(4) -0.3048(3) 0.1797(2) 0.0451(11) Uani 1 1 d DU
C5 C 0.6016(5) -0.3904(3) 0.1741(2) 0.0555(12) Uani 1 1 d DU
H5A H 0.6774 -0.4155 0.1862 0.067 Uiso 1 1 calc R
C6 C 0.4923(5) -0.4371(4) 0.1486(3) 0.0706(16) Uani 1 1 d DU
H6A H 0.5025 -0.4932 0.1450 0.085 Uiso 1 1 calc R
C7 C 0.3706(5) -0.4061(4) 0.1285(3) 0.0785(19) Uani 1 1 d DU
H7A H 0.3048 -0.4399 0.1128 0.094 Uiso 1 1 calc R
C8 C 0.3577(5) -0.3197(5) 0.1345(3) 0.084(2) Uani 1 1 d DU
H8A H 0.2827 -0.2933 0.1234 0.101 Uiso 1 1 calc R
C9 C 0.4736(4) -0.2747(3) 0.1601(3) 0.0683(15) Uani 1 1 d DU
H9A H 0.4662 -0.2183 0.1627 0.082 Uiso 1 1 calc R
C10 C 0.7753(4) -0.2456(3) 0.1130(2) 0.0430(10) Uani 1 1 d U
H10A H 0.683(3) -0.260(2) 0.0848(18) 0.030(10) Uiso 1 1 d .
H10B H 0.831(4) -0.287(3) 0.1337(19) 0.031(10) Uiso 1 1 d .
C11 C 0.8410(4) -0.1963(3) 0.0748(2) 0.0421(10) Uani 1 1 d U
C12 C 0.7742(5) -0.1327(3) 0.0325(2) 0.0578(13) Uani 1 1 d U
H12A H 0.6901 -0.1250 0.0315 0.069 Uiso 1 1 calc R
C13 C 0.8376(6) -0.0886(3) -0.0027(3) 0.0693(16) Uani 1 1 d U
H13A H 0.8029 -0.0472 -0.0308 0.083 Uiso 1 1 calc R
C14 C 0.9650(6) -0.1075(3) 0.0042(3) 0.0701(17) Uani 1 1 d U
H14A H 1.0123 -0.0750 -0.0205 0.084 Uiso 1 1 calc R
C15 C 1.0306(6) -0.1706(4) 0.0447(3) 0.0726(16) Uani 1 1 d U
H15A H 1.1147 -0.1783 0.0454 0.087 Uiso 1 1 calc R
C16 C 0.9665(5) -0.2159(3) 0.0800(2) 0.0548(12) Uani 1 1 d U
H16A H 1.0011 -0.2584 0.1070 0.066 Uiso 1 1 calc R
C1A C 0.5647(6) -0.0977(5) 0.4536(3) 0.091(2) Uani 1 1 d U
H1N H 0.698(4) -0.167(3) 0.1569(19) 0.028(10) Uiso 1 1 d .
H2A H 0.893(3) -0.120(2) 0.1889(18) 0.014(9) Uiso 1 1 d .
H2B H 0.843(4) -0.119(3) 0.256(2) 0.056(13) Uiso 1 1 d .
O1 O 0.4403(4) -0.0846(3) 0.3970(2) 0.0746(12) Uani 1 1 d U
H1O H 0.458(7) -0.046(5) 0.369(4) 0.12(3) Uiso 1 1 d .

loop_
_atom_site_aniso_label
_atom_site_aniso_U_11
_atom_site_aniso_U_22
_atom_site_aniso_U_33
_atom_site_aniso_U_23
_atom_site_aniso_U_13
_atom_site_aniso_U_12
Zn1 0.0673(6) 0.0314(5) 0.0764(7) 0.000 0.0416(5) 0.000
Cl1 0.0878(10) 0.0398(7) 0.0789(9) -0.0085(6) 0.0398(8) 0.0046(6)
Cl2 0.0775(10) 0.0464(8) 0.0999(11) 0.0146(7) 0.0482(8) 0.0156(6)
N1 0.048(2) 0.0311(18) 0.0410(19) 0.0041(15) 0.0234(17) 0.0035(16)
C1 0.052(3) 0.031(2) 0.041(2) 0.004(2) 0.020(2) -0.0008(19)
C2 0.063(4) 0.031(3) 0.043(4) 0.000 0.018(3) 0.000
C3 0.068(3) 0.040(3) 0.043(2) 0.0020(19) 0.027(2) -0.010(2)
C4 0.059(3) 0.041(2) 0.041(2) 0.0011(19) 0.026(2) -0.003(2)
C5 0.073(3) 0.039(3) 0.060(3) 0.005(2) 0.028(3) -0.003(2)
C6 0.090(4) 0.059(3) 0.070(3) 0.002(3) 0.038(3) -0.023(3)
C7 0.078(4) 0.099(5) 0.066(4) -0.001(3) 0.035(3) -0.040(4)
C8 0.043(3) 0.136(7) 0.079(4) 0.012(4) 0.034(3) 0.009(3)
C9 0.076(4) 0.061(3) 0.072(4) 0.004(3) 0.028(3) 0.003(3)
C10 0.058(3) 0.034(2) 0.041(2) -0.0014(18) 0.021(2) 0.001(2)
C11 0.059(3) 0.035(2) 0.036(2) -0.0053(17) 0.019(2) -0.0064(19)
C12 0.079(3) 0.049(3) 0.052(3) 0.001(2) 0.030(3) 0.009(2)
C13 0.112(5) 0.046(3) 0.060(3) 0.009(2) 0.046(3) 0.003(3)
C14 0.107(5) 0.056(3) 0.058(3) -0.005(3) 0.048(3) -0.021(3)
C15 0.071(4) 0.081(4) 0.073(4) 0.003(3) 0.039(3) -0.013(3)
C16 0.059(3) 0.061(3) 0.050(3) 0.010(2) 0.029(2) 0.004(2)
C1A 0.069(4) 0.123(6) 0.083(4) -0.018(4) 0.023(3) -0.026(4)
O1 0.095(3) 0.068(3) 0.068(2) -0.002(2) 0.033(2) -0.035(2)

loop_
_atom_type_symbol
_atom_type_description
_atom_type_scat_dispersion_real
_atom_type_scat_dispersion_imag
_atom_type_scat_source
C C 0.0033 0.0016 'International Tables Vol C Tables 4.2.6.8 and 6.1.1.4'
H H 0.0000 0.0000 'International Tables Vol C Tables 4.2.6.8 and 6.1.1.4'
N N 0.0061 0.0033 'International Tables Vol C Tables 4.2.6.8 and 6.1.1.4'
O O 0.0106 0.0060 'International Tables Vol C Tables 4.2.6.8 and 6.1.1.4'
Cl Cl 0.1484 0.1585 'International Tables Vol C Tables 4.2.6.8 and 6.1.1.4'
Zn Zn 0.2839 1.4301 'International Tables Vol C Tables 4.2.6.8 and 6.1.1.4'

loop_
_geom_angle_atom_site_label_1
_geom_angle_atom_site_label_2
_geom_angle_atom_site_label_3
_geom_angle
_geom_angle_site_symmetry_1
_geom_angle_site_symmetry_3
Cl1 Zn1 Cl1 102.92(15) 2_655 .
Cl1 Zn1 Cl2 101.79(11) 2_655 2_655
Cl1 Zn1 Cl2 114.73(10) . 2_655
Cl1 Zn1 Cl2 114.73(10) 2_655 .
Cl1 Zn1 Cl2 101.79(11) . .
Cl2 Zn1 Cl2 120.03(13) 2_655 .
C3 N1 C10 105.5(4) . .
C3 N1 C1 106.4(3) . .
C10 N1 C1 119.5(3) . .
C2 C1 N1 120.0(4) . .
C1 C2 C1 117.6(5) 2_755 .
N1 C3 C4 110.2(4) . .
C9 C4 C5 116.8(5) . .
C9 C4 C3 130.1(4) . .
C5 C4 C3 112.9(4) . .
C4 C5 C6 116.6(5) . .
C7 C6 C5 127.2(6) . .
C8 C7 C6 115.2(5) . .
C7 C8 C9 115.3(5) . .
C4 C9 C8 128.9(5) . .
C11 C10 N1 106.4(4) . .
C10 C11 C16 113.9(4) . .
C10 C11 C12 118.3(5) . .
C16 C11 C12 127.8(4) . .
C13 C12 C11 116.7(6) . .
C12 C13 C14 115.1(6) . .
C13 C14 C15 128.4(5) . .
C16 C15 C14 116.7(6) . .
C15 C16 C11 115.3(5) . .

loop_
_geom_bond_atom_site_label_1
_geom_bond_atom_site_label_2
_geom_bond_distance
_geom_bond_site_symmetry_2
Zn1 Cl1 2.135(3) 2_655
Zn1 Cl1 2.135(3) .
Zn1 Cl2 2.499(3) 2_655
Zn1 Cl2 2.499(3) .
N1 C3 1.407(5) .
N1 C10 1.422(6) .
N1 C1 1.688(6) .
C1 C2 1.653(6) .
C2 C1 1.653(6) 2_755
C3 C4 1.723(7) .
C4 C9 1.344(3) .
C4 C5 1.419(7) .
C5 C6 1.457(7) .
C6 C7 1.435(7) .
C7 C8 1.429(9) .
C8 C9 1.500(7) .
C10 C11 1.379(6) .
C11 C16 1.405(7) .
C11 C12 1.474(7) .
C12 C13 1.277(7) .
C13 C14 1.421(10) .
C14 C15 1.445(9) .
C15 C16 1.294(7) .
C1A O1 1.667(8) .
